data_4347885
loop_
_publ_author_name
'Chakarawet, Khetpakorn'
'Knopf, Ioana'
'Nava, Matthew'
'Jiang, Yanfeng'
'Stauber, Julia M.'
'Cummins, Christopher C.'

_publ_section_title
;
 Crystalline Metaphosphate Acid Salts: Synthesis in Organic Media,
 Structures, Hydrogen-Bonding Capability, and Implication of Superacidity.
;
_journal_issue 12
_journal_name_full 'Inorganic chemistry'
_journal_page_first 6178
_journal_page_last 6185
_journal_paper_doi 10.1021/acs.inorgchem.6b00749
_journal_volume 55
_journal_year 2016
_chemical_formula_sum 'C108 H93 N3 O18 P12'
_chemical_formula_weight 2092.49
_chemical_name_systematic 'Bis(triphenylphosphine)iminium trihydrogenhexametaphosphate'
_space_group_crystal_system triclinic
_space_group_IT_number 2
_space_group_name_Hall '-P 1'
_space_group_name_H-M_alt 'P -1'
_atom_sites_solution_hydrogens mixed
_atom_sites_solution_primary direct
_atom_sites_solution_secondary difmap
_audit_creation_method SHELXL-2013
_cell_angle_alpha 87.387(3)
_cell_angle_beta 75.190(3)
_cell_angle_gamma 72.054(3)
_cell_formula_units_Z 2
_cell_length_a 13.1896(14)
_cell_length_b 17.2310(17)
_cell_length_c 24.240(3)
_cell_measurement_reflns_used 9252
_cell_measurement_temperature 100(2)
_cell_measurement_theta_max 30.00
_cell_measurement_theta_min 2.54
_cell_volume 5063.6(10)
_computing_cell_refinement 'SAINT 7.46A (Bruker-AXS, 2011)'
_computing_data_collection 'APEX2 v2011.4.0 (Bruker-AXS, 2011)'
_computing_data_reduction 'SAINT 7.46A (Bruker-AXS, 2011)'
_computing_molecular_graphics 'Bruker SHELXTL'
_computing_publication_material 'Bruker SHELXTL'
_computing_structure_refinement 'SHELXL-2013 (Sheldrick, 2013)'
_computing_structure_solution 'SHELXS-97 (Sheldrick, 2008)'
_diffrn_ambient_temperature 100(2)
_diffrn_detector_area_resol_mean 8.3
_diffrn_measured_fraction_theta_full 1.000
_diffrn_measured_fraction_theta_max 0.993
_diffrn_measurement_device_type 'Bruker Smart APEX2 CCD'
_diffrn_measurement_method '\f and \w scans'
_diffrn_radiation_type MoK\a
_diffrn_radiation_wavelength 0.71073
_diffrn_reflns_av_R_equivalents 0.0347
_diffrn_reflns_av_unetI/netI 0.0204
_diffrn_reflns_Laue_measured_fraction_full 1.000
_diffrn_reflns_Laue_measured_fraction_max 0.993
_diffrn_reflns_limit_h_max 18
_diffrn_reflns_limit_h_min -18
_diffrn_reflns_limit_k_max 24
_diffrn_reflns_limit_k_min -24
_diffrn_reflns_limit_l_max 34
_diffrn_reflns_limit_l_min -34
_diffrn_reflns_number 225518
_diffrn_reflns_point_group_measured_fraction_full 1.000
_diffrn_reflns_point_group_measured_fraction_max 0.993
_diffrn_reflns_theta_full 25.242
_diffrn_reflns_theta_max 30.106
_diffrn_reflns_theta_min 1.243
_diffrn_source 'I\mS micro-focus sealed tube, multilayer optics'
_exptl_absorpt_coefficient_mu 0.271
_exptl_absorpt_correction_T_max 0.7460
_exptl_absorpt_correction_T_min 0.7074
_exptl_absorpt_correction_type multi-scan
_exptl_absorpt_process_details 'SADABS (Sheldrick, 2009)'
_exptl_crystal_colour colourless
_exptl_crystal_density_diffrn 1.372
_exptl_crystal_density_method 'not measured'
_exptl_crystal_description block
_exptl_crystal_F_000 2172
_exptl_crystal_size_max 0.340
_exptl_crystal_size_mid 0.260
_exptl_crystal_size_min 0.140
_refine_diff_density_max 0.791
_refine_diff_density_min -0.713
_refine_diff_density_rms 0.060
_refine_ls_extinction_method none
_refine_ls_goodness_of_fit_ref 1.029
_refine_ls_hydrogen_treatment mixed
_refine_ls_matrix_type full
_refine_ls_number_parameters 1382
_refine_ls_number_reflns 29640
_refine_ls_number_restraints 2488
_refine_ls_restrained_S_all 0.996
_refine_ls_R_factor_all 0.0462
_refine_ls_R_factor_gt 0.0385
_refine_ls_shift/su_max 0.002
_refine_ls_shift/su_mean 0.000
_refine_ls_structure_factor_coef Fsqd
_refine_ls_weighting_details 'w=1/[\s^2^(Fo^2^)+(0.0517P)^2^+3.0710P] where P=(Fo^2^+2Fc^2^)/3'
_refine_ls_weighting_scheme calc
_refine_ls_wR_factor_gt 0.1001
_refine_ls_wR_factor_ref 0.1058
_reflns_Friedel_coverage 0.000
_reflns_number_gt 25453
_reflns_number_total 29640
_reflns_threshold_expression 'I > 2\s(I)'
_cod_data_source_file ic6b00749_si_008.cif
_cod_data_source_block X8_15018
_cod_original_cell_volume 5063.6(9)
_cod_database_code 4347885
_shelx_space_group_comment
; 
The symmetry employed for this shelxl refinement is uniquely defined 
by the following loop, which should always be used as a source of 
symmetry information in preference to the above space-group names. 
They are only intended as comments. 
;
_shelx_estimated_absorpt_t_min 0.913
_shelx_estimated_absorpt_t_max 0.963
_shelxl_version_number 2013-4

loop_
_space_group_symop_operation_xyz
'x, y, z'
'-x, -y, -z'

loop_
_atom_site_label
_atom_site_type_symbol
_atom_site_fract_x
_atom_site_fract_y
_atom_site_fract_z
_atom_site_U_iso_or_equiv
_atom_site_adp_type
_atom_site_occupancy
_atom_site_site_symmetry_order
_atom_site_calc_flag
_atom_site_refinement_flags_posn
_atom_site_refinement_flags_adp
_atom_site_refinement_flags_occupancy
_atom_site_disorder_assembly
_atom_site_disorder_group
P1 P 0.96237(3) 0.65495(2) 0.24312(2) 0.02169(7) Uani 1 1 d . U . . .
P2 P 0.86872(3) 0.74621(2) 0.35214(2) 0.02662(8) Uani 1 1 d D U . . .
P3 P 0.63042(3) 0.81644(2) 0.35511(2) 0.02310(7) Uani 1 1 d D U . . .
P4 P 0.63174(3) 0.64139(2) 0.36984(2) 0.01989(7) Uani 1 1 d D U . . .
P5 P 0.70752(3) 0.56914(2) 0.25270(2) 0.02213(7) Uani 1 1 d D U . . .
O1 O 0.87394(8) 0.72473(6) 0.28765(5) 0.0261(2) Uani 1 1 d . U . . .
O6 O 0.90267(9) 0.66575(8) 0.19256(5) 0.0310(2) Uani 1 1 d D U . . .
O11 O 0.96139(8) 0.57356(6) 0.26883(4) 0.02143(19) Uani 1 1 d D U . . .
H1 H 0.8880(12) 0.5486(11) 0.2624(8) 0.026 Uiso 1 1 d D U . . .
O12 O 1.06902(9) 0.66977(7) 0.22352(5) 0.0292(2) Uani 1 1 d . U . . .
O21 O 0.87606(9) 0.66908(7) 0.38567(5) 0.0298(2) Uani 1 1 d D U . . .
H2 H 0.8029(13) 0.6443(11) 0.3795(9) 0.036 Uiso 1 1 d D U . . .
O22 O 0.94516(9) 0.79009(7) 0.35620(7) 0.0442(4) Uani 1 1 d . U . . .
O41 O 0.74048(9) 0.60209(7) 0.38387(5) 0.0285(2) Uani 1 1 d D U . . .
O51 O 0.82124(9) 0.51767(6) 0.25623(5) 0.0279(2) Uani 1 1 d D U . . .
O2 O 0.74386(14) 0.80159(15) 0.37384(9) 0.0276(5) Uani 0.8504(19) 1 d D U P A 1
O3 O 0.63215(10) 0.72658(7) 0.34217(5) 0.0230(3) Uani 0.8504(19) 1 d D U P A 1
O4 O 0.62899(10) 0.59238(7) 0.31566(5) 0.0223(3) Uani 0.8504(19) 1 d D U P A 1
O5 O 0.71314(10) 0.65687(7) 0.23325(5) 0.0235(3) Uani 0.8504(19) 1 d D U P A 1
O31 O 0.64516(13) 0.85380(9) 0.29768(7) 0.0338(3) Uani 0.8504(19) 1 d D U P A 1
H3 H 0.693(2) 0.8142(15) 0.2533(6) 0.041 Uiso 0.8504(19) 1 d D U P A 1
O32 O 0.54100(15) 0.86010(12) 0.40221(9) 0.0343(4) Uani 0.8504(19) 1 d D U P A 1
O42 O 0.53057(11) 0.64562(10) 0.41426(7) 0.0291(3) Uani 0.8504(19) 1 d D U P A 1
O52 O 0.65330(13) 0.53285(9) 0.22022(8) 0.0325(3) Uani 0.8504(19) 1 d D U P A 1
P6 P 0.77994(10) 0.70141(8) 0.18487(5) 0.0258(2) Uani 0.8504(19) 1 d D U P A 1
O61 O 0.7335(4) 0.79059(18) 0.20343(18) 0.0306(6) Uani 0.8504(19) 1 d D U P A 1
O62 O 0.78239(18) 0.68014(16) 0.12685(8) 0.0406(5) Uani 0.8504(19) 1 d D U P A 1
O2A O 0.7483(7) 0.8149(7) 0.3568(5) 0.0173(19) Uani 0.1496(19) 1 d D U P A 2
O3A O 0.6052(6) 0.7377(4) 0.3828(3) 0.0223(14) Uani 0.1496(19) 1 d D U P A 2
O4A O 0.6635(5) 0.6455(4) 0.2999(2) 0.0212(13) Uani 0.1496(19) 1 d D U P A 2
O5A O 0.7185(6) 0.6302(4) 0.1975(3) 0.0274(15) Uani 0.1496(19) 1 d D U P A 2
O31A O 0.6143(6) 0.8223(4) 0.2949(3) 0.0205(13) Uani 0.1496(19) 1 d D U P A 2
H3A H 0.655(7) 0.802(7) 0.2443(17) 0.025 Uiso 0.1496(19) 1 d D U P A 2
O32A O 0.5450(9) 0.8881(6) 0.3896(5) 0.026(2) Uani 0.1496(19) 1 d D U P A 2
O42A O 0.5411(6) 0.6158(5) 0.3911(4) 0.0266(15) Uani 0.1496(19) 1 d D U P A 2
O52A O 0.6203(7) 0.5378(5) 0.2516(4) 0.0304(17) Uani 0.1496(19) 1 d D U P A 2
P6A P 0.7885(7) 0.6907(6) 0.1705(3) 0.044(2) Uani 0.1496(19) 1 d D U P A 2
O61A O 0.726(2) 0.7722(11) 0.2004(12) 0.033(3) Uani 0.1496(19) 1 d D U P A 2
O62A O 0.8094(11) 0.6885(9) 0.1084(5) 0.044(3) Uani 0.1496(19) 1 d D U P A 2
P1C P 0.15685(2) 0.82439(2) 0.52207(2) 0.01354(6) Uani 1 1 d . U . . .
P2C P -0.06728(2) 0.81309(2) 0.58060(2) 0.01423(6) Uani 1 1 d . U . . .
N1 N 0.02748(9) 0.84709(6) 0.54579(5) 0.0170(2) Uani 1 1 d . U . . .
C111 C 0.20792(10) 0.89058(8) 0.55502(5) 0.0158(2) Uani 1 1 d . U . . .
C112 C 0.14139(11) 0.97012(8) 0.57252(6) 0.0212(3) Uani 1 1 d . U . . .
H112 H 0.0695 0.9894 0.5666 0.025 Uiso 1 1 calc R U . . .
C113 C 0.18045(13) 1.02104(9) 0.59861(7) 0.0261(3) Uani 1 1 d . U . . .
H113 H 0.1348 1.0748 0.6112 0.031 Uiso 1 1 calc R U . . .
C114 C 0.28643(13) 0.99300(9) 0.60622(6) 0.0259(3) Uani 1 1 d . U . . .
H114 H 0.3127 1.0275 0.6246 0.031 Uiso 1 1 calc R U . . .
C115 C 0.35411(12) 0.91509(9) 0.58716(6) 0.0230(3) Uani 1 1 d . U . . .
H115 H 0.4273 0.8970 0.5914 0.028 Uiso 1 1 calc R U . . .
C116 C 0.31510(11) 0.86336(8) 0.56186(6) 0.0187(2) Uani 1 1 d . U . . .
H116 H 0.3611 0.8097 0.5493 0.022 Uiso 1 1 calc R U . . .
C121 C 0.18892(10) 0.84171(7) 0.44699(5) 0.0150(2) Uani 1 1 d . U . . .
C122 C 0.10964(10) 0.84935(8) 0.41661(6) 0.0194(2) Uani 1 1 d . U . . .
H122 H 0.0407 0.8419 0.4352 0.023 Uiso 1 1 calc R U . . .
C123 C 0.13165(11) 0.86778(9) 0.35926(6) 0.0224(3) Uani 1 1 d . U . . .
H123 H 0.0781 0.8725 0.3385 0.027 Uiso 1 1 calc R U . . .
C124 C 0.23207(11) 0.87935(8) 0.33233(6) 0.0209(2) Uani 1 1 d . U . . .
H124 H 0.2460 0.8938 0.2934 0.025 Uiso 1 1 calc R U . . .
C125 C 0.31229(11) 0.86999(8) 0.36192(6) 0.0206(2) Uani 1 1 d . U . . .
H125 H 0.3814 0.8768 0.3430 0.025 Uiso 1 1 calc R U . . .
C126 C 0.29162(10) 0.85063(8) 0.41914(6) 0.0180(2) Uani 1 1 d . U . . .
H126 H 0.3467 0.8435 0.4393 0.022 Uiso 1 1 calc R U . . .
C131 C 0.23162(10) 0.72202(7) 0.53530(5) 0.0154(2) Uani 1 1 d . U . . .
C132 C 0.30860(10) 0.66948(8) 0.49169(6) 0.0174(2) Uani 1 1 d . U . . .
H132 H 0.3263 0.6882 0.4540 0.021 Uiso 1 1 calc R U . . .
C133 C 0.35933(11) 0.58920(8) 0.50386(6) 0.0218(3) Uani 1 1 d . U . . .
H133 H 0.4117 0.5530 0.4743 0.026 Uiso 1 1 calc R U . . .
C134 C 0.33422(11) 0.56170(8) 0.55854(6) 0.0225(3) Uani 1 1 d . U . . .
H134 H 0.3683 0.5065 0.5661 0.027 Uiso 1 1 calc R U . . .
C135 C 0.25908(11) 0.61440(9) 0.60268(6) 0.0217(3) Uani 1 1 d . U . . .
H135 H 0.2427 0.5956 0.6404 0.026 Uiso 1 1 calc R U . . .
C136 C 0.20844(11) 0.69451(8) 0.59114(6) 0.0187(2) Uani 1 1 d . U . . .
H136 H 0.1579 0.7309 0.6211 0.022 Uiso 1 1 calc R U . . .
C211 C -0.18692(10) 0.84949(8) 0.55306(5) 0.0158(2) Uani 1 1 d . U . . .
C212 C -0.22380(11) 0.79763(8) 0.52641(6) 0.0211(2) Uani 1 1 d . U . . .
H212 H -0.1846 0.7410 0.5217 0.025 Uiso 1 1 calc R U . . .
C213 C -0.31817(12) 0.82867(9) 0.50661(7) 0.0243(3) Uani 1 1 d . U . . .
H213 H -0.3435 0.7932 0.4886 0.029 Uiso 1 1 calc R U . . .
C214 C -0.37497(11) 0.91121(9) 0.51325(6) 0.0227(3) Uani 1 1 d . U . . .
H214 H -0.4387 0.9323 0.4992 0.027 Uiso 1 1 calc R U . . .
C215 C -0.33962(11) 0.96342(9) 0.54024(6) 0.0228(3) Uani 1 1 d . U . . .
H215 H -0.3797 1.0199 0.5451 0.027 Uiso 1 1 calc R U . . .
C216 C -0.24559(11) 0.93302(8) 0.56017(6) 0.0201(2) Uani 1 1 d . U . . .
H216 H -0.2211 0.9687 0.5786 0.024 Uiso 1 1 calc R U . . .
C221 C -0.11383(10) 0.85249(8) 0.65354(5) 0.0173(2) Uani 1 1 d . U . . .
C222 C -0.06030(11) 0.89972(8) 0.67271(6) 0.0207(2) Uani 1 1 d . U . . .
H222 H 0.0038 0.9083 0.6481 0.025 Uiso 1 1 calc R U . . .
C223 C -0.10013(12) 0.93461(9) 0.72787(6) 0.0258(3) Uani 1 1 d . U . . .
H223 H -0.0631 0.9666 0.7409 0.031 Uiso 1 1 calc R U . . .
C224 C -0.19417(13) 0.92234(10) 0.76365(6) 0.0279(3) Uani 1 1 d . U . . .
H224 H -0.2215 0.9461 0.8012 0.033 Uiso 1 1 calc R U . . .
C225 C -0.24841(12) 0.87550(10) 0.74471(6) 0.0275(3) Uani 1 1 d . U . . .
H225 H -0.3127 0.8674 0.7693 0.033 Uiso 1 1 calc R U . . .
C226 C -0.20875(11) 0.84063(9) 0.68988(6) 0.0229(3) Uani 1 1 d . U . . .
H226 H -0.2460 0.8087 0.6770 0.027 Uiso 1 1 calc R U . . .
C231 C -0.02859(10) 0.70333(8) 0.58013(6) 0.0174(2) Uani 1 1 d . U . . .
C232 C 0.01969(11) 0.66163(8) 0.52697(6) 0.0203(2) Uani 1 1 d . U . . .
H232 H 0.0270 0.6914 0.4930 0.024 Uiso 1 1 calc R U . . .
C233 C 0.05693(12) 0.57677(9) 0.52390(7) 0.0263(3) Uani 1 1 d . U . . .
H233 H 0.0896 0.5486 0.4879 0.032 Uiso 1 1 calc R U . . .
C234 C 0.04629(12) 0.53323(9) 0.57373(8) 0.0291(3) Uani 1 1 d . U . . .
H234 H 0.0715 0.4753 0.5716 0.035 Uiso 1 1 calc R U . . .
C235 C -0.00085(12) 0.57394(9) 0.62639(7) 0.0278(3) Uani 1 1 d . U . . .
H235 H -0.0076 0.5439 0.6603 0.033 Uiso 1 1 calc R U . . .
C236 C -0.03842(11) 0.65908(9) 0.62985(6) 0.0220(3) Uani 1 1 d . U . . .
H236 H -0.0707 0.6869 0.6660 0.026 Uiso 1 1 calc R U . . .
P3C P 0.50033(3) 0.28707(2) 0.28240(2) 0.01472(6) Uani 1 1 d . U . . .
P4C P 0.37362(3) 0.42496(2) 0.22231(2) 0.01512(6) Uani 1 1 d . U . . .
N2 N 0.45038(10) 0.33973(7) 0.23565(5) 0.0200(2) Uani 1 1 d . U . . .
C311 C 0.50037(10) 0.18397(8) 0.27384(5) 0.0169(2) Uani 1 1 d . U . . .
C312 C 0.54346(12) 0.14795(8) 0.21878(6) 0.0222(3) Uani 1 1 d . U . . .
H312 H 0.5637 0.1796 0.1872 0.027 Uiso 1 1 calc R U . . .
C313 C 0.55660(13) 0.06591(9) 0.21041(6) 0.0259(3) Uani 1 1 d . U . . .
H313 H 0.5854 0.0416 0.1730 0.031 Uiso 1 1 calc R U . . .
C314 C 0.52782(13) 0.01933(9) 0.25652(7) 0.0263(3) Uani 1 1 d . U . . .
H314 H 0.5377 -0.0369 0.2506 0.032 Uiso 1 1 calc R U . . .
C315 C 0.48465(12) 0.05456(9) 0.31119(6) 0.0240(3) Uani 1 1 d . U . . .
H315 H 0.4651 0.0225 0.3426 0.029 Uiso 1 1 calc R U . . .
C316 C 0.46991(11) 0.13713(8) 0.31994(6) 0.0193(2) Uani 1 1 d . U . . .
H316 H 0.4391 0.1615 0.3573 0.023 Uiso 1 1 calc R U . . .
C321 C 0.43048(10) 0.32293(7) 0.35461(5) 0.0156(2) Uani 1 1 d . U . . .
C322 C 0.48805(11) 0.32482(8) 0.39534(6) 0.0193(2) Uani 1 1 d . U . . .
H322 H 0.5663 0.3053 0.3854 0.023 Uiso 1 1 calc R U . . .
C323 C 0.43083(11) 0.35523(9) 0.45041(6) 0.0220(3) Uani 1 1 d . U . . .
H323 H 0.4699 0.3552 0.4783 0.026 Uiso 1 1 calc R U . . .
C324 C 0.31650(11) 0.38568(8) 0.46473(6) 0.0213(2) Uani 1 1 d . U . . .
H324 H 0.2777 0.4073 0.5022 0.026 Uiso 1 1 calc R U . . .
C325 C 0.25869(11) 0.38452(8) 0.42421(6) 0.0201(2) Uani 1 1 d . U . . .
H325 H 0.1806 0.4057 0.4340 0.024 Uiso 1 1 calc R U . . .
C326 C 0.31506(10) 0.35242(8) 0.36957(5) 0.0172(2) Uani 1 1 d . U . . .
H326 H 0.2754 0.3504 0.3423 0.021 Uiso 1 1 calc R U . . .
C331 C 0.64353(10) 0.27824(8) 0.27099(6) 0.0180(2) Uani 1 1 d . U . . .
C332 C 0.68343(12) 0.34184(9) 0.24728(6) 0.0248(3) Uani 1 1 d . U . . .
H332 H 0.6351 0.3901 0.2366 0.030 Uiso 1 1 calc R U . . .
C333 C 0.79449(13) 0.33408(10) 0.23938(7) 0.0318(3) Uani 1 1 d . U . . .
H333 H 0.8217 0.3777 0.2242 0.038 Uiso 1 1 calc R U . . .
C334 C 0.86521(12) 0.26297(11) 0.25364(7) 0.0326(3) Uani 1 1 d . U . . .
H334 H 0.9412 0.2576 0.2474 0.039 Uiso 1 1 calc R U . . .
C335 C 0.82636(12) 0.19960(11) 0.27684(7) 0.0295(3) Uani 1 1 d . U . . .
H335 H 0.8756 0.1509 0.2864 0.035 Uiso 1 1 calc R U . . .
C336 C 0.71514(11) 0.20726(9) 0.28623(6) 0.0228(3) Uani 1 1 d . U . . .
H336 H 0.6880 0.1643 0.3030 0.027 Uiso 1 1 calc R U . . .
C411 C 0.25848(10) 0.40901(8) 0.20306(5) 0.0178(2) Uani 1 1 d . U . . .
C412 C 0.19309(11) 0.46917(9) 0.17528(6) 0.0220(3) Uani 1 1 d . U . . .
H412 H 0.2094 0.5190 0.1662 0.026 Uiso 1 1 calc R U . . .
C413 C 0.10414(12) 0.45589(10) 0.16091(7) 0.0271(3) Uani 1 1 d . U . . .
H413 H 0.0596 0.4966 0.1420 0.033 Uiso 1 1 calc R U . . .
C414 C 0.08029(12) 0.38326(10) 0.17419(7) 0.0288(3) Uani 1 1 d . U . . .
H414 H 0.0194 0.3744 0.1644 0.035 Uiso 1 1 calc R U . . .
C415 C 0.14499(12) 0.32343(10) 0.20179(7) 0.0277(3) Uani 1 1 d . U . . .
H415 H 0.1284 0.2737 0.2108 0.033 Uiso 1 1 calc R U . . .
C416 C 0.23408(11) 0.33617(9) 0.21629(6) 0.0218(3) Uani 1 1 d . U . . .
H416 H 0.2783 0.2952 0.2352 0.026 Uiso 1 1 calc R U . . .
C421 C 0.32233(10) 0.49963(8) 0.27999(5) 0.0169(2) Uani 1 1 d . U . . .
C422 C 0.20934(11) 0.53796(8) 0.30035(6) 0.0213(3) Uani 1 1 d . U . . .
H422 H 0.1590 0.5269 0.2823 0.026 Uiso 1 1 calc R U . . .
C423 C 0.17093(12) 0.59224(10) 0.34706(6) 0.0274(3) Uani 1 1 d . U . . .
H423 H 0.0941 0.6185 0.3611 0.033 Uiso 1 1 calc R U . . .
C424 C 0.24452(12) 0.60816(9) 0.37321(6) 0.0263(3) Uani 1 1 d . U . . .
H424 H 0.2176 0.6451 0.4053 0.032 Uiso 1 1 calc R U . . .
C425 C 0.35771(12) 0.57067(9) 0.35310(6) 0.0222(3) Uani 1 1 d . U . . .
H425 H 0.4076 0.5823 0.3712 0.027 Uiso 1 1 calc R U . . .
C426 C 0.39677(11) 0.51633(8) 0.30644(6) 0.0191(2) Uani 1 1 d . U . . .
H426 H 0.4737 0.4905 0.2924 0.023 Uiso 1 1 calc R U . . .
C431 C 0.44836(10) 0.46338(8) 0.16021(5) 0.0171(2) Uani 1 1 d . U . . .
C432 C 0.48178(13) 0.41743(9) 0.10911(6) 0.0262(3) Uani 1 1 d . U . . .
H432 H 0.4609 0.3697 0.1076 0.031 Uiso 1 1 calc R U . . .
C433 C 0.54531(15) 0.44147(10) 0.06070(7) 0.0324(3) Uani 1 1 d . U . . .
H433 H 0.5682 0.4101 0.0260 0.039 Uiso 1 1 calc R U . . .
C434 C 0.57561(14) 0.51153(10) 0.06289(7) 0.0311(3) Uani 1 1 d . U . . .
H434 H 0.6192 0.5279 0.0297 0.037 Uiso 1 1 calc R U . . .
C435 C 0.54242(14) 0.55738(10) 0.11334(7) 0.0281(3) Uani 1 1 d . U . . .
H435 H 0.5635 0.6051 0.1148 0.034 Uiso 1 1 calc R U . . .
C436 C 0.47801(12) 0.53350(8) 0.16217(6) 0.0220(3) Uani 1 1 d . U . . .
H436 H 0.4545 0.5653 0.1967 0.026 Uiso 1 1 calc R U . . .
P5C P 1.19413(3) 0.83909(2) 0.12381(2) 0.01923(7) Uani 1 1 d . U . . .
P6C P 1.28315(3) 0.88225(2) 0.00570(2) 0.02332(7) Uani 1 1 d . U . . .
N3 N 1.24248(11) 0.88987(7) 0.07287(5) 0.0238(2) Uani 1 1 d . U . . .
C511 C 1.06298(11) 0.90373(8) 0.16409(6) 0.0206(2) Uani 1 1 d . U . . .
C512 C 1.01993(13) 0.98258(9) 0.14671(6) 0.0245(3) Uani 1 1 d . U . . .
H512 H 1.0616 1.0034 0.1150 0.029 Uiso 1 1 calc R U . . .
C513 C 0.91547(14) 1.03073(9) 0.17613(7) 0.0300(3) Uani 1 1 d . U . . .
H513 H 0.8857 1.0846 0.1645 0.036 Uiso 1 1 calc R U . . .
C514 C 0.85492(13) 1.00011(10) 0.22240(7) 0.0314(3) Uani 1 1 d . U . . .
H514 H 0.7834 1.0329 0.2420 0.038 Uiso 1 1 calc R U . . .
C515 C 0.89808(13) 0.92211(10) 0.24018(7) 0.0313(3) Uani 1 1 d . U . . .
H515 H 0.8563 0.9017 0.2721 0.038 Uiso 1 1 calc R U . . .
C516 C 1.00242(13) 0.87350(9) 0.21141(7) 0.0268(3) Uani 1 1 d . U . . .
H516 H 1.0324 0.8202 0.2238 0.032 Uiso 1 1 calc R U . . .
C521 C 1.17076(13) 0.74953(8) 0.10167(6) 0.0234(3) Uani 1 1 d . U . . .
C522 C 1.07017(14) 0.75455(10) 0.09102(7) 0.0307(3) Uani 1 1 d . U . . .
H522 H 1.0116 0.8045 0.0985 0.037 Uiso 1 1 calc R U . . .
C523 C 1.05519(18) 0.68659(12) 0.06941(8) 0.0428(4) Uani 1 1 d . U . . .
H523 H 0.9867 0.6898 0.0620 0.051 Uiso 1 1 calc R U . . .
C524 C 1.1414(2) 0.61397(12) 0.05884(8) 0.0476(5) Uani 1 1 d . U . . .
H524 H 1.1316 0.5675 0.0439 0.057 Uiso 1 1 calc R U . . .
C525 C 1.24102(18) 0.60828(10) 0.06974(7) 0.0402(4) Uani 1 1 d . U . . .
H525 H 1.2989 0.5580 0.0626 0.048 Uiso 1 1 calc R U . . .
C526 C 1.25699(15) 0.67558(9) 0.09108(6) 0.0298(3) Uani 1 1 d . U . . .
H526 H 1.3257 0.6717 0.0985 0.036 Uiso 1 1 calc R U . . .
C531 C 1.28846(12) 0.80713(9) 0.16823(6) 0.0224(3) Uani 1 1 d . U . . .
C532 C 1.37675(13) 0.83870(10) 0.16011(7) 0.0299(3) Uani 1 1 d . U . . .
H532 H 1.3845 0.8788 0.1325 0.036 Uiso 1 1 calc R U . . .
C533 C 1.45315(13) 0.81139(12) 0.19254(8) 0.0361(4) Uani 1 1 d . U . . .
H533 H 1.5136 0.8324 0.1868 0.043 Uiso 1 1 calc R U . . .
C534 C 1.44086(14) 0.75343(11) 0.23322(8) 0.0351(4) Uani 1 1 d . U . . .
H534 H 1.4934 0.7344 0.2551 0.042 Uiso 1 1 calc R U . . .
C535 C 1.35231(14) 0.72325(10) 0.24202(7) 0.0307(3) Uani 1 1 d . U . . .
H535 H 1.3438 0.6844 0.2705 0.037 Uiso 1 1 calc R U . . .
C536 C 1.27587(13) 0.74909(9) 0.20963(6) 0.0250(3) Uani 1 1 d . U . . .
H536 H 1.2158 0.7277 0.2155 0.030 Uiso 1 1 calc R U . . .
C611 C 1.20341(14) 0.84140(9) -0.02857(6) 0.0279(3) Uani 1 1 d . U . . .
C612 C 1.25127(17) 0.77386(11) -0.06651(8) 0.0394(4) Uani 1 1 d . U . . .
H612 H 1.3286 0.7477 -0.0753 0.047 Uiso 1 1 calc R U . . .
C613 C 1.1850(2) 0.74519(14) -0.09133(10) 0.0541(5) Uani 1 1 d . U . . .
H613 H 1.2175 0.6992 -0.1172 0.065 Uiso 1 1 calc R U . . .
C614 C 1.0727(2) 0.78261(14) -0.07888(10) 0.0506(5) Uani 1 1 d . U . . .
H614 H 1.0284 0.7626 -0.0963 0.061 Uiso 1 1 calc R U . . .
C615 C 1.02430(17) 0.84942(12) -0.04094(8) 0.0392(4) Uani 1 1 d . U . . .
H615 H 0.9469 0.8750 -0.0320 0.047 Uiso 1 1 calc R U . . .
C616 C 1.08963(15) 0.87870(10) -0.01611(7) 0.0319(3) Uani 1 1 d . U . . .
H616 H 1.0566 0.9247 0.0097 0.038 Uiso 1 1 calc R U . . .
C621 C 1.27404(14) 0.98249(9) -0.02111(6) 0.0273(3) Uani 1 1 d . U . . .
C622 C 1.3104(2) 1.03364(12) 0.00621(9) 0.0472(5) Uani 1 1 d . U . . .
H622 H 1.3356 1.0166 0.0395 0.057 Uiso 1 1 calc R U . . .
C623 C 1.3099(3) 1.10977(13) -0.01513(10) 0.0592(7) Uani 1 1 d . U . . .
H623 H 1.3344 1.1448 0.0039 0.071 Uiso 1 1 calc R U . . .
C624 C 1.2741(2) 1.13528(11) -0.06372(9) 0.0454(5) Uani 1 1 d . U . . .
H624 H 1.2748 1.1873 -0.0782 0.055 Uiso 1 1 calc R U . . .
C625 C 1.23765(15) 1.08534(10) -0.09101(7) 0.0335(3) Uani 1 1 d . U . . .
H625 H 1.2129 1.1028 -0.1243 0.040 Uiso 1 1 calc R U . . .
C626 C 1.23696(13) 1.00890(9) -0.06984(6) 0.0283(3) Uani 1 1 d . U . . .
H626 H 1.2111 0.9746 -0.0887 0.034 Uiso 1 1 calc R U . . .
C631 C 1.42588(13) 0.82225(9) -0.01931(6) 0.0264(3) Uani 1 1 d . U . . .
C632 C 1.48695(15) 0.83416(11) -0.07355(7) 0.0331(3) Uani 1 1 d . U . . .
H632 H 1.4540 0.8753 -0.0966 0.040 Uiso 1 1 calc R U . . .
C633 C 1.59549(15) 0.78607(11) -0.09378(7) 0.0368(4) Uani 1 1 d . U . . .
H633 H 1.6361 0.7939 -0.1309 0.044 Uiso 1 1 calc R U . . .
C634 C 1.64503(14) 0.72696(10) -0.06036(8) 0.0341(4) Uani 1 1 d . U . . .
H634 H 1.7192 0.6939 -0.0746 0.041 Uiso 1 1 calc R U . . .
C635 C 1.58615(14) 0.71603(10) -0.00588(8) 0.0342(4) Uani 1 1 d . U . . .
H635 H 1.6206 0.6763 0.0175 0.041 Uiso 1 1 calc R U . . .
C636 C 1.47673(14) 0.76310(10) 0.01453(7) 0.0319(3) Uani 1 1 d . U . . .
H636 H 1.4365 0.7549 0.0517 0.038 Uiso 1 1 calc R U . . .

loop_
_atom_site_aniso_label
_atom_site_aniso_U_11
_atom_site_aniso_U_22
_atom_site_aniso_U_33
_atom_site_aniso_U_23
_atom_site_aniso_U_13
_atom_site_aniso_U_12
P1 0.01565(15) 0.01855(15) 0.02708(18) 0.00428(13) -0.00074(13) -0.00421(12)
P2 0.01529(15) 0.01961(16) 0.0431(2) -0.00815(15) -0.00363(15) -0.00448(13)
P3 0.01781(15) 0.01697(15) 0.0337(2) -0.00465(14) -0.00610(14) -0.00375(12)
P4 0.01822(15) 0.02199(16) 0.02001(16) 0.00256(12) -0.00379(12) -0.00809(13)
P5 0.02000(16) 0.02149(16) 0.02516(17) -0.00342(13) -0.00404(13) -0.00754(13)
O1 0.0188(4) 0.0183(5) 0.0340(6) 0.0030(4) -0.0003(4) -0.0011(4)
O6 0.0207(5) 0.0401(6) 0.0268(5) 0.0120(5) -0.0031(4) -0.0054(4)
O11 0.0199(4) 0.0176(4) 0.0262(5) 0.0032(4) -0.0054(4) -0.0055(4)
O12 0.0183(5) 0.0260(5) 0.0386(6) 0.0054(4) 0.0011(4) -0.0075(4)
O21 0.0274(5) 0.0333(6) 0.0297(6) -0.0028(4) -0.0061(4) -0.0111(5)
O22 0.0193(5) 0.0260(6) 0.0869(11) -0.0153(6) -0.0096(6) -0.0071(4)
O41 0.0236(5) 0.0320(6) 0.0326(6) 0.0085(4) -0.0108(4) -0.0103(4)
O51 0.0215(5) 0.0202(5) 0.0412(6) -0.0040(4) -0.0063(4) -0.0057(4)
O2 0.0148(6) 0.0280(10) 0.0365(13) -0.0101(8) -0.0032(7) -0.0027(6)
O3 0.0297(6) 0.0185(5) 0.0219(6) -0.0014(4) -0.0037(5) -0.0108(5)
O4 0.0223(5) 0.0205(5) 0.0248(6) 0.0002(4) -0.0032(4) -0.0099(4)
O5 0.0232(6) 0.0237(6) 0.0213(6) 0.0027(5) -0.0014(4) -0.0078(5)
O31 0.0351(8) 0.0165(6) 0.0474(9) 0.0088(6) -0.0139(6) -0.0028(6)
O32 0.0154(6) 0.0396(11) 0.0435(12) -0.0190(9) -0.0056(7) -0.0007(8)
O42 0.0244(6) 0.0384(8) 0.0238(7) 0.0030(6) 0.0001(5) -0.0140(6)
O52 0.0294(7) 0.0335(7) 0.0369(9) -0.0101(7) -0.0103(7) -0.0100(6)
P6 0.0201(3) 0.0320(5) 0.0227(4) 0.0119(3) -0.0047(3) -0.0064(3)
O61 0.0295(9) 0.0260(13) 0.0351(12) 0.0168(10) -0.0097(8) -0.0075(10)
O62 0.0353(11) 0.0614(12) 0.0197(8) 0.0049(9) -0.0079(8) -0.0070(9)
O2A 0.015(3) 0.019(4) 0.016(4) -0.005(3) 0.007(2) -0.010(2)
O3A 0.024(3) 0.022(3) 0.022(3) 0.000(2) -0.005(2) -0.008(2)
O4A 0.025(3) 0.017(3) 0.021(3) -0.001(2) -0.004(2) -0.006(2)
O5A 0.025(3) 0.028(3) 0.028(3) 0.002(3) -0.005(2) -0.008(3)
O31A 0.020(3) 0.015(3) 0.024(3) 0.001(2) -0.005(2) -0.002(3)
O32A 0.020(3) 0.029(4) 0.028(4) 0.002(3) -0.003(3) -0.009(3)
O42A 0.024(3) 0.026(4) 0.031(4) -0.001(3) -0.006(3) -0.009(3)
O52A 0.029(4) 0.033(4) 0.030(4) -0.004(3) -0.001(3) -0.016(3)
P6A 0.030(2) 0.035(2) 0.059(5) 0.003(3) 0.000(3) -0.0080(17)
O61A 0.029(6) 0.024(6) 0.043(6) 0.005(5) -0.009(4) -0.006(5)
O62A 0.036(6) 0.044(6) 0.041(5) 0.006(4) -0.006(4) -0.003(4)
P1C 0.01111(13) 0.01196(13) 0.01634(14) -0.00071(10) -0.00193(10) -0.00293(10)
P2C 0.01114(13) 0.01329(13) 0.01688(14) 0.00108(11) -0.00225(11) -0.00296(10)
N1 0.0121(4) 0.0140(5) 0.0224(5) 0.0008(4) -0.0009(4) -0.0031(4)
C111 0.0161(5) 0.0155(5) 0.0160(5) -0.0002(4) -0.0024(4) -0.0066(4)
C112 0.0178(6) 0.0175(6) 0.0258(6) -0.0037(5) 0.0002(5) -0.0060(5)
C113 0.0281(7) 0.0193(6) 0.0285(7) -0.0072(5) 0.0020(6) -0.0104(5)
C114 0.0342(7) 0.0274(7) 0.0217(6) -0.0013(5) -0.0049(6) -0.0192(6)
C115 0.0249(6) 0.0272(7) 0.0230(6) 0.0048(5) -0.0099(5) -0.0143(5)
C116 0.0185(6) 0.0183(6) 0.0205(6) 0.0014(5) -0.0057(5) -0.0067(5)
C121 0.0138(5) 0.0120(5) 0.0180(5) -0.0006(4) -0.0031(4) -0.0028(4)
C122 0.0147(5) 0.0210(6) 0.0224(6) 0.0019(5) -0.0049(5) -0.0056(5)
C123 0.0184(6) 0.0277(7) 0.0212(6) 0.0025(5) -0.0076(5) -0.0054(5)
C124 0.0223(6) 0.0196(6) 0.0181(6) 0.0014(5) -0.0033(5) -0.0039(5)
C125 0.0175(6) 0.0230(6) 0.0201(6) -0.0003(5) -0.0008(5) -0.0077(5)
C126 0.0149(5) 0.0208(6) 0.0187(6) -0.0013(5) -0.0033(4) -0.0067(5)
C131 0.0133(5) 0.0130(5) 0.0199(6) 0.0002(4) -0.0047(4) -0.0035(4)
C132 0.0150(5) 0.0151(5) 0.0211(6) -0.0005(4) -0.0041(4) -0.0036(4)
C133 0.0173(6) 0.0152(6) 0.0290(7) -0.0016(5) -0.0030(5) -0.0015(5)
C134 0.0182(6) 0.0162(6) 0.0319(7) 0.0051(5) -0.0073(5) -0.0035(5)
C135 0.0195(6) 0.0228(6) 0.0241(6) 0.0074(5) -0.0077(5) -0.0072(5)
C136 0.0164(5) 0.0197(6) 0.0196(6) 0.0006(5) -0.0046(5) -0.0049(5)
C211 0.0125(5) 0.0167(5) 0.0164(5) 0.0027(4) -0.0021(4) -0.0037(4)
C212 0.0191(6) 0.0175(6) 0.0277(7) 0.0016(5) -0.0085(5) -0.0051(5)
C213 0.0220(6) 0.0242(7) 0.0311(7) 0.0047(5) -0.0122(5) -0.0092(5)
C214 0.0166(6) 0.0265(7) 0.0248(6) 0.0083(5) -0.0079(5) -0.0051(5)
C215 0.0202(6) 0.0209(6) 0.0234(6) 0.0040(5) -0.0060(5) -0.0006(5)
C216 0.0197(6) 0.0167(6) 0.0219(6) 0.0007(5) -0.0058(5) -0.0026(5)
C221 0.0134(5) 0.0178(5) 0.0174(5) 0.0008(4) -0.0028(4) -0.0012(4)
C222 0.0166(6) 0.0211(6) 0.0219(6) -0.0015(5) -0.0042(5) -0.0027(5)
C223 0.0240(6) 0.0264(7) 0.0241(7) -0.0047(5) -0.0079(5) -0.0013(5)
C224 0.0275(7) 0.0295(7) 0.0188(6) -0.0026(5) -0.0036(5) 0.0011(6)
C225 0.0216(6) 0.0335(8) 0.0203(6) 0.0017(6) 0.0012(5) -0.0037(6)
C226 0.0178(6) 0.0274(7) 0.0211(6) 0.0019(5) -0.0017(5) -0.0064(5)
C231 0.0127(5) 0.0148(5) 0.0243(6) 0.0024(5) -0.0047(4) -0.0038(4)
C232 0.0152(5) 0.0170(6) 0.0272(7) -0.0001(5) -0.0024(5) -0.0050(4)
C233 0.0183(6) 0.0168(6) 0.0410(8) -0.0035(6) -0.0040(6) -0.0035(5)
C234 0.0191(6) 0.0147(6) 0.0542(10) 0.0057(6) -0.0128(6) -0.0042(5)
C235 0.0223(6) 0.0232(7) 0.0420(8) 0.0155(6) -0.0142(6) -0.0098(5)
C236 0.0177(6) 0.0226(6) 0.0273(7) 0.0074(5) -0.0075(5) -0.0078(5)
P3C 0.01315(13) 0.01412(14) 0.01445(14) 0.00121(11) -0.00223(11) -0.00186(11)
P4C 0.01556(14) 0.01366(13) 0.01400(14) 0.00065(11) -0.00323(11) -0.00192(11)
N2 0.0227(5) 0.0163(5) 0.0166(5) 0.0008(4) -0.0048(4) 0.0000(4)
C311 0.0154(5) 0.0160(5) 0.0176(6) 0.0008(4) -0.0040(4) -0.0025(4)
C312 0.0265(6) 0.0185(6) 0.0185(6) 0.0014(5) -0.0025(5) -0.0051(5)
C313 0.0327(7) 0.0189(6) 0.0217(6) -0.0023(5) -0.0035(5) -0.0040(5)
C314 0.0309(7) 0.0158(6) 0.0307(7) 0.0015(5) -0.0086(6) -0.0045(5)
C315 0.0264(7) 0.0204(6) 0.0258(7) 0.0069(5) -0.0077(5) -0.0083(5)
C316 0.0192(6) 0.0198(6) 0.0178(6) 0.0028(5) -0.0046(5) -0.0050(5)
C321 0.0143(5) 0.0152(5) 0.0153(5) 0.0014(4) -0.0020(4) -0.0032(4)
C322 0.0154(5) 0.0217(6) 0.0199(6) 0.0005(5) -0.0041(5) -0.0044(5)
C323 0.0217(6) 0.0257(7) 0.0196(6) -0.0009(5) -0.0064(5) -0.0074(5)
C324 0.0212(6) 0.0224(6) 0.0178(6) -0.0026(5) -0.0007(5) -0.0063(5)
C325 0.0155(5) 0.0201(6) 0.0216(6) 0.0001(5) -0.0007(5) -0.0040(5)
C326 0.0150(5) 0.0182(6) 0.0175(6) 0.0019(4) -0.0038(4) -0.0045(4)
C331 0.0142(5) 0.0192(6) 0.0178(6) -0.0022(4) -0.0005(4) -0.0035(4)
C332 0.0226(6) 0.0207(6) 0.0272(7) -0.0039(5) 0.0019(5) -0.0071(5)
C333 0.0251(7) 0.0331(8) 0.0358(8) -0.0097(6) 0.0049(6) -0.0159(6)
C334 0.0166(6) 0.0451(9) 0.0338(8) -0.0144(7) 0.0010(6) -0.0101(6)
C335 0.0157(6) 0.0368(8) 0.0313(8) -0.0065(6) -0.0063(5) -0.0001(6)
C336 0.0164(6) 0.0247(6) 0.0237(6) 0.0009(5) -0.0040(5) -0.0023(5)
C411 0.0165(5) 0.0181(6) 0.0169(5) -0.0006(4) -0.0026(4) -0.0037(4)
C412 0.0215(6) 0.0200(6) 0.0236(6) 0.0002(5) -0.0073(5) -0.0037(5)
C413 0.0216(6) 0.0293(7) 0.0290(7) -0.0012(6) -0.0097(6) -0.0028(5)
C414 0.0184(6) 0.0367(8) 0.0317(8) -0.0034(6) -0.0045(5) -0.0098(6)
C415 0.0230(7) 0.0294(7) 0.0315(7) 0.0007(6) -0.0025(6) -0.0129(6)
C416 0.0209(6) 0.0219(6) 0.0208(6) 0.0016(5) -0.0026(5) -0.0066(5)
C421 0.0182(5) 0.0155(5) 0.0146(5) 0.0009(4) -0.0030(4) -0.0027(4)
C422 0.0185(6) 0.0220(6) 0.0203(6) -0.0017(5) -0.0055(5) -0.0010(5)
C423 0.0196(6) 0.0309(7) 0.0244(7) -0.0069(6) -0.0035(5) 0.0022(5)
C424 0.0259(7) 0.0277(7) 0.0202(6) -0.0079(5) -0.0034(5) -0.0017(6)
C425 0.0227(6) 0.0237(6) 0.0187(6) -0.0022(5) -0.0048(5) -0.0050(5)
C426 0.0179(6) 0.0194(6) 0.0177(6) 0.0003(5) -0.0037(5) -0.0031(5)
C431 0.0176(5) 0.0157(5) 0.0160(5) 0.0013(4) -0.0033(4) -0.0029(4)
C432 0.0368(8) 0.0210(6) 0.0192(6) -0.0018(5) 0.0005(6) -0.0124(6)
C433 0.0464(9) 0.0274(7) 0.0192(7) -0.0046(6) 0.0048(6) -0.0153(7)
C434 0.0396(8) 0.0277(7) 0.0223(7) 0.0021(6) 0.0033(6) -0.0143(6)
C435 0.0359(8) 0.0254(7) 0.0241(7) 0.0015(5) -0.0014(6) -0.0161(6)
C436 0.0266(6) 0.0201(6) 0.0190(6) -0.0011(5) -0.0035(5) -0.0082(5)
P5C 0.02159(16) 0.01608(15) 0.01660(15) 0.00135(12) -0.00120(12) -0.00404(12)
P6C 0.03057(18) 0.01774(16) 0.01785(16) 0.00199(12) -0.00104(13) -0.00641(14)
N3 0.0297(6) 0.0204(5) 0.0180(5) 0.0021(4) -0.0009(5) -0.0073(5)
C511 0.0224(6) 0.0183(6) 0.0189(6) -0.0013(5) -0.0038(5) -0.0039(5)
C512 0.0295(7) 0.0207(6) 0.0211(6) 0.0006(5) -0.0067(5) -0.0043(5)
C513 0.0331(8) 0.0215(7) 0.0288(7) -0.0024(6) -0.0086(6) 0.0021(6)
C514 0.0249(7) 0.0274(7) 0.0343(8) -0.0076(6) -0.0024(6) 0.0001(6)
C515 0.0273(7) 0.0264(7) 0.0324(8) -0.0029(6) 0.0046(6) -0.0065(6)
C516 0.0267(7) 0.0198(6) 0.0271(7) 0.0002(5) 0.0022(6) -0.0046(5)
C521 0.0309(7) 0.0184(6) 0.0172(6) 0.0006(5) 0.0003(5) -0.0078(5)
C522 0.0360(8) 0.0296(8) 0.0265(7) -0.0021(6) -0.0025(6) -0.0143(6)
C523 0.0574(12) 0.0433(10) 0.0347(9) -0.0060(8) -0.0049(8) -0.0301(9)
C524 0.0817(15) 0.0331(9) 0.0296(9) -0.0066(7) -0.0014(9) -0.0292(10)
C525 0.0656(12) 0.0210(7) 0.0224(7) -0.0028(6) 0.0055(7) -0.0098(7)
C526 0.0411(8) 0.0199(6) 0.0186(6) 0.0012(5) 0.0028(6) -0.0040(6)
C531 0.0213(6) 0.0203(6) 0.0214(6) 0.0011(5) -0.0031(5) -0.0023(5)
C532 0.0243(7) 0.0318(8) 0.0308(8) 0.0029(6) -0.0042(6) -0.0075(6)
C533 0.0220(7) 0.0434(9) 0.0397(9) -0.0031(7) -0.0067(6) -0.0059(7)
C534 0.0281(7) 0.0353(8) 0.0330(8) -0.0071(7) -0.0112(6) 0.0069(6)
C535 0.0372(8) 0.0232(7) 0.0239(7) -0.0006(5) -0.0085(6) 0.0026(6)
C536 0.0293(7) 0.0199(6) 0.0207(6) 0.0002(5) -0.0031(5) -0.0031(5)
C611 0.0403(8) 0.0219(7) 0.0207(6) 0.0035(5) -0.0062(6) -0.0100(6)
C612 0.0498(10) 0.0299(8) 0.0360(9) -0.0064(7) -0.0104(8) -0.0081(7)
C613 0.0722(15) 0.0440(11) 0.0495(12) -0.0159(9) -0.0205(11) -0.0159(10)
C614 0.0678(14) 0.0481(11) 0.0488(12) 0.0017(9) -0.0311(11) -0.0228(10)
C615 0.0469(10) 0.0389(9) 0.0374(9) 0.0118(7) -0.0180(8) -0.0168(8)
C616 0.0403(9) 0.0270(7) 0.0283(8) 0.0048(6) -0.0087(6) -0.0105(6)
C621 0.0374(8) 0.0199(6) 0.0212(6) 0.0027(5) -0.0028(6) -0.0082(6)
C622 0.0862(16) 0.0343(9) 0.0377(10) 0.0139(7) -0.0299(10) -0.0323(10)
C623 0.111(2) 0.0379(10) 0.0531(12) 0.0167(9) -0.0396(13) -0.0437(13)
C624 0.0711(14) 0.0264(8) 0.0402(10) 0.0123(7) -0.0129(9) -0.0194(9)
C625 0.0400(9) 0.0264(7) 0.0262(7) 0.0081(6) -0.0017(6) -0.0055(6)
C626 0.0337(8) 0.0231(7) 0.0223(7) 0.0033(5) -0.0011(6) -0.0056(6)
C631 0.0307(7) 0.0209(6) 0.0222(7) -0.0008(5) 0.0022(5) -0.0072(5)
C632 0.0386(9) 0.0331(8) 0.0206(7) 0.0013(6) 0.0010(6) -0.0083(7)
C633 0.0384(9) 0.0383(9) 0.0251(7) -0.0043(6) 0.0070(6) -0.0112(7)
C634 0.0314(8) 0.0264(7) 0.0373(9) -0.0065(6) 0.0055(7) -0.0093(6)
C635 0.0325(8) 0.0226(7) 0.0391(9) 0.0052(6) 0.0016(7) -0.0058(6)
C636 0.0324(8) 0.0232(7) 0.0309(8) 0.0057(6) 0.0043(6) -0.0064(6)

loop_
_atom_type_symbol
_atom_type_description
_atom_type_scat_dispersion_real
_atom_type_scat_dispersion_imag
_atom_type_scat_source
C C 0.0033 0.0016 'International Tables Vol C Tables 4.2.6.8 and 6.1.1.4'
H H 0.0000 0.0000 'International Tables Vol C Tables 4.2.6.8 and 6.1.1.4'
N N 0.0061 0.0033 'International Tables Vol C Tables 4.2.6.8 and 6.1.1.4'
O O 0.0106 0.0060 'International Tables Vol C Tables 4.2.6.8 and 6.1.1.4'
P P 0.1023 0.0942 'International Tables Vol C Tables 4.2.6.8 and 6.1.1.4'

loop_
_geom_angle_atom_site_label_1
_geom_angle_atom_site_label_2
_geom_angle_atom_site_label_3
_geom_angle
O12 P1 O11 117.43(6)
O12 P1 O6 110.67(7)
O11 P1 O6 107.23(6)
O12 P1 O1 112.55(6)
O11 P1 O1 107.33(6)
O6 P1 O1 100.11(6)
O22 P2 O21 116.42(8)
O22 P2 O2 111.69(11)
O21 P2 O2 104.96(9)
O22 P2 O1 113.20(8)
O21 P2 O1 108.09(6)
O2 P2 O1 101.08(9)
O22 P2 O2A 107.0(4)
O21 P2 O2A 119.9(3)
O1 P2 O2A 89.3(4)
O32 P3 O31 119.21(11)
O32A P3 O31A 107.2(5)
O32A P3 O2A 110.8(7)
O31A P3 O2A 112.9(5)
O32A P3 O3A 106.5(4)
O31A P3 O3A 109.2(4)
O2A P3 O3A 110.0(5)
O32 P3 O3 115.00(10)
O31 P3 O3 104.08(8)
O32 P3 O2 107.31(12)
O31 P3 O2 106.91(10)
O3 P3 O2 102.93(10)
O42A P4 O41 123.1(3)
O42 P4 O41 118.09(8)
O42 P4 O3 113.39(8)
O41 P4 O3 108.79(7)
O42 P4 O4 106.96(8)
O41 P4 O4 108.07(7)
O3 P4 O4 99.80(6)
O42A P4 O3A 111.9(4)
O41 P4 O3A 104.6(2)
O42A P4 O4A 113.0(5)
O41 P4 O4A 104.4(2)
O3A P4 O4A 96.5(3)
O52A P5 O51 124.7(4)
O52 P5 O51 116.02(8)
O52 P5 O5 114.16(8)
O51 P5 O5 108.19(6)
O52 P5 O4 108.19(9)
O51 P5 O4 109.54(7)
O5 P5 O4 99.42(6)
O52A P5 O4A 110.2(4)
O51 P5 O4A 108.5(2)
O52A P5 O5A 106.5(4)
O51 P5 O5A 109.3(3)
O4A P5 O5A 93.0(3)
P2 O1 P1 130.53(7)
P1 O6 P6 137.60(9)
P1 O6 P6A 150.1(3)
P1 O11 H1 115.1(9)
P2 O21 H2 106.6(10)
P4 O41 H2 117.1(9)
P5 O51 H1 121.1(9)
P2 O2 P3 136.83(17)
P3 O3 P4 143.87(9)
P5 O4 P4 134.15(8)
P5 O5 P6 141.72(10)
P3 O31 H3 123.2(13)
O62 P6 O61 117.4(2)
O62 P6 O5 114.03(14)
O61 P6 O5 104.48(17)
O62 P6 O6 107.89(12)
O61 P6 O6 109.65(18)
O5 P6 O6 102.39(9)
P6 O61 H3 123.1(13)
P3 O2A P2 137.4(9)
P3 O3A P4 141.9(5)
P4 O4A P5 127.8(4)
P6A O5A P5 138.7(6)
P3 O31A H3A 147(5)
O62A P6A O61A 116.4(14)
O62A P6A O5A 110.1(8)
O61A P6A O5A 106.1(10)
O62A P6A O6 113.0(7)
O61A P6A O6 101.8(11)
O5A P6A O6 109.0(6)
P6A O61A H3A 140(6)
N1 P1C C121 109.05(6)
N1 P1C C111 109.92(6)
C121 P1C C111 106.76(6)
N1 P1C C131 114.49(6)
C121 P1C C131 110.07(6)
C111 P1C C131 106.24(6)
N1 P2C C211 110.69(6)
N1 P2C C231 113.64(6)
C211 P2C C231 107.86(6)
N1 P2C C221 110.41(6)
C211 P2C C221 104.53(6)
C231 P2C C221 109.27(6)
P2C N1 P1C 143.09(8)
C116 C111 C112 119.89(12)
C116 C111 P1C 120.11(10)
C112 C111 P1C 119.97(10)
C113 C112 C111 119.97(13)
C113 C112 H112 120.0
C111 C112 H112 120.0
C114 C113 C112 119.76(13)
C114 C113 H113 120.1
C112 C113 H113 120.1
C115 C114 C113 120.48(13)
C115 C114 H114 119.8
C113 C114 H114 119.8
C114 C115 C116 120.11(13)
C114 C115 H115 119.9
C116 C115 H115 119.9
C115 C116 C111 119.73(13)
C115 C116 H116 120.1
C111 C116 H116 120.1
C122 C121 C126 119.93(12)
C122 C121 P1C 119.76(9)
C126 C121 P1C 120.27(10)
C123 C122 C121 119.96(12)
C123 C122 H122 120.0
C121 C122 H122 120.0
C122 C123 C124 119.91(12)
C122 C123 H123 120.0
C124 C123 H123 120.0
C123 C124 C125 120.43(13)
C123 C124 H124 119.8
C125 C124 H124 119.8
C126 C125 C124 120.11(12)
C126 C125 H125 119.9
C124 C125 H125 119.9
C125 C126 C121 119.60(12)
C125 C126 H126 120.2
C121 C126 H126 120.2
C132 C131 C136 119.89(12)
C132 C131 P1C 121.88(10)
C136 C131 P1C 118.20(9)
C131 C132 C133 119.33(12)
C131 C132 H132 120.3
C133 C132 H132 120.3
C134 C133 C132 120.64(13)
C134 C133 H133 119.7
C132 C133 H133 119.7
C133 C134 C135 120.38(13)
C133 C134 H134 119.8
C135 C134 H134 119.8
C136 C135 C134 119.51(13)
C136 C135 H135 120.2
C134 C135 H135 120.2
C135 C136 C131 120.22(12)
C135 C136 H136 119.9
C131 C136 H136 119.9
C212 C211 C216 119.71(12)
C212 C211 P2C 122.25(10)
C216 C211 P2C 118.03(10)
C211 C212 C213 120.05(13)
C211 C212 H212 120.0
C213 C212 H212 120.0
C214 C213 C212 119.93(13)
C214 C213 H213 120.0
C212 C213 H213 120.0
C213 C214 C215 120.56(13)
C213 C214 H214 119.7
C215 C214 H214 119.7
C214 C215 C216 119.93(13)
C214 C215 H215 120.0
C216 C215 H215 120.0
C215 C216 C211 119.81(13)
C215 C216 H216 120.1
C211 C216 H216 120.1
C222 C221 C226 119.56(12)
C222 C221 P2C 120.12(10)
C226 C221 P2C 120.16(10)
C221 C222 C223 120.35(13)
C221 C222 H222 119.8
C223 C222 H222 119.8
C224 C223 C222 119.67(14)
C224 C223 H223 120.2
C222 C223 H223 120.2
C223 C224 C225 120.30(14)
C223 C224 H224 119.8
C225 C224 H224 119.8
C226 C225 C224 120.08(14)
C226 C225 H225 120.0
C224 C225 H225 120.0
C225 C226 C221 120.03(14)
C225 C226 H226 120.0
C221 C226 H226 120.0
C236 C231 C232 119.53(12)
C236 C231 P2C 123.09(11)
C232 C231 P2C 117.26(10)
C233 C232 C231 120.12(13)
C233 C232 H232 119.9
C231 C232 H232 119.9
C232 C233 C234 119.88(15)
C232 C233 H233 120.1
C234 C233 H233 120.1
C235 C234 C233 120.36(13)
C235 C234 H234 119.8
C233 C234 H234 119.8
C234 C235 C236 120.12(14)
C234 C235 H235 119.9
C236 C235 H235 119.9
C235 C236 C231 119.99(14)
C235 C236 H236 120.0
C231 C236 H236 120.0
N2 P3C C321 114.93(6)
N2 P3C C331 111.10(6)
C321 P3C C331 108.55(6)
N2 P3C C311 108.58(6)
C321 P3C C311 109.10(6)
C331 P3C C311 104.00(6)
N2 P4C C421 114.72(6)
N2 P4C C431 108.45(6)
C421 P4C C431 109.98(6)
N2 P4C C411 108.53(6)
C421 P4C C411 108.65(6)
C431 P4C C411 106.15(6)
P3C N2 P4C 145.56(8)
C316 C311 C312 119.62(12)
C316 C311 P3C 122.81(10)
C312 C311 P3C 117.25(10)
C313 C312 C311 119.93(13)
C313 C312 H312 120.0
C311 C312 H312 120.0
C312 C313 C314 120.19(13)
C312 C313 H313 119.9
C314 C313 H313 119.9
C315 C314 C313 120.30(13)
C315 C314 H314 119.8
C313 C314 H314 119.8
C314 C315 C316 119.93(13)
C314 C315 H315 120.0
C316 C315 H315 120.0
C315 C316 C311 120.02(13)
C315 C316 H316 120.0
C311 C316 H316 120.0
C322 C321 C326 119.61(12)
C322 C321 P3C 121.81(9)
C326 C321 P3C 118.54(10)
C323 C322 C321 119.99(12)
C323 C322 H322 120.0
C321 C322 H322 120.0
C322 C323 C324 120.15(13)
C322 C323 H323 119.9
C324 C323 H323 119.9
C323 C324 C325 120.11(12)
C323 C324 H324 119.9
C325 C324 H324 119.9
C326 C325 C324 120.07(12)
C326 C325 H325 120.0
C324 C325 H325 120.0
C325 C326 C321 120.03(12)
C325 C326 H326 120.0
C321 C326 H326 120.0
C336 C331 C332 119.94(13)
C336 C331 P3C 119.54(10)
C332 C331 P3C 120.52(11)
C333 C332 C331 119.58(14)
C333 C332 H332 120.2
C331 C332 H332 120.2
C334 C333 C332 120.08(15)
C334 C333 H333 120.0
C332 C333 H333 120.0
C333 C334 C335 120.62(14)
C333 C334 H334 119.7
C335 C334 H334 119.7
C334 C335 C336 119.92(15)
C334 C335 H335 120.0
C336 C335 H335 120.0
C335 C336 C331 119.83(14)
C335 C336 H336 120.1
C331 C336 H336 120.1
C416 C411 C412 119.88(13)
C416 C411 P4C 119.55(10)
C412 C411 P4C 120.56(10)
C413 C412 C411 119.76(13)
C413 C412 H412 120.1
C411 C412 H412 120.1
C414 C413 C412 120.08(14)
C414 C413 H413 120.0
C412 C413 H413 120.0
C413 C414 C415 120.31(14)
C413 C414 H414 119.8
C415 C414 H414 119.8
C414 C415 C416 120.00(14)
C414 C415 H415 120.0
C416 C415 H415 120.0
C415 C416 C411 119.96(13)
C415 C416 H416 120.0
C411 C416 H416 120.0
C422 C421 C426 120.13(12)
C422 C421 P4C 120.59(10)
C426 C421 P4C 119.21(10)
C423 C422 C421 119.69(13)
C423 C422 H422 120.2
C421 C422 H422 120.2
C424 C423 C422 119.99(13)
C424 C423 H423 120.0
C422 C423 H423 120.0
C423 C424 C425 120.93(13)
C423 C424 H424 119.5
C425 C424 H424 119.5
C426 C425 C424 119.43(13)
C426 C425 H425 120.3
C424 C425 H425 120.3
C425 C426 C421 119.82(12)
C425 C426 H426 120.1
C421 C426 H426 120.1
C436 C431 C432 119.83(12)
C436 C431 P4C 122.57(10)
C432 C431 P4C 117.52(10)
C433 C432 C431 120.04(13)
C433 C432 H432 120.0
C431 C432 H432 120.0
C432 C433 C434 120.00(14)
C432 C433 H433 120.0
C434 C433 H433 120.0
C435 C434 C433 120.17(14)
C435 C434 H434 119.9
C433 C434 H434 119.9
C434 C435 C436 119.98(14)
C434 C435 H435 120.0
C436 C435 H435 120.0
C431 C436 C435 119.97(13)
C431 C436 H436 120.0
C435 C436 H436 120.0
N3 P5C C521 114.72(7)
N3 P5C C531 109.06(7)
C521 P5C C531 107.51(7)
N3 P5C C511 108.31(7)
C521 P5C C511 106.73(7)
C531 P5C C511 110.48(7)
N3 P6C C621 108.39(7)
N3 P6C C611 114.71(7)
C621 P6C C611 106.64(7)
N3 P6C C631 112.75(7)
C621 P6C C631 105.91(7)
C611 P6C C631 107.91(7)
P6C N3 P5C 137.90(9)
C512 C511 C516 120.18(13)
C512 C511 P5C 119.90(11)
C516 C511 P5C 119.87(11)
C511 C512 C513 119.65(14)
C511 C512 H512 120.2
C513 C512 H512 120.2
C514 C513 C512 120.03(14)
C514 C513 H513 120.0
C512 C513 H513 120.0
C515 C514 C513 120.43(14)
C515 C514 H514 119.8
C513 C514 H514 119.8
C514 C515 C516 120.19(15)
C514 C515 H515 119.9
C516 C515 H515 119.9
C515 C516 C511 119.52(14)
C515 C516 H516 120.2
C511 C516 H516 120.2
C522 C521 C526 119.95(14)
C522 C521 P5C 120.19(11)
C526 C521 P5C 119.70(13)
C523 C522 C521 120.13(17)
C523 C522 H522 119.9
C521 C522 H522 119.9
C524 C523 C522 119.3(2)
C524 C523 H523 120.3
C522 C523 H523 120.3
C525 C524 C523 120.93(17)
C525 C524 H524 119.5
C523 C524 H524 119.5
C524 C525 C526 120.27(17)
C524 C525 H525 119.9
C526 C525 H525 119.9
C525 C526 C521 119.41(18)
C525 C526 H526 120.3
C521 C526 H526 120.3
C532 C531 C536 120.07(14)
C532 C531 P5C 119.57(11)
C536 C531 P5C 120.33(11)
C533 C532 C531 119.92(16)
C533 C532 H532 120.0
C531 C532 H532 120.0
C534 C533 C532 119.84(16)
C534 C533 H533 120.1
C532 C533 H533 120.1
C535 C534 C533 120.26(15)
C535 C534 H534 119.9
C533 C534 H534 119.9
C534 C535 C536 120.74(15)
C534 C535 H535 119.6
C536 C535 H535 119.6
C535 C536 C531 119.15(15)
C535 C536 H536 120.4
C531 C536 H536 120.4
C612 C611 C616 119.24(16)
C612 C611 P6C 122.37(14)
C616 C611 P6C 118.38(12)
C613 C612 C611 119.50(19)
C613 C612 H612 120.2
C611 C612 H612 120.2
C614 C613 C612 120.83(19)
C614 C613 H613 119.6
C612 C613 H613 119.6
C613 C614 C615 120.09(19)
C613 C614 H614 120.0
C615 C614 H614 120.0
C616 C615 C614 119.57(19)
C616 C615 H615 120.2
C614 C615 H615 120.2
C615 C616 C611 120.77(17)
C615 C616 H616 119.6
C611 C616 H616 119.6
C622 C621 C626 119.14(15)
C622 C621 P6C 118.35(13)
C626 C621 P6C 122.43(12)
C621 C622 C623 119.85(18)
C621 C622 H622 120.1
C623 C622 H622 120.1
C624 C623 C622 120.76(19)
C624 C623 H623 119.6
C622 C623 H623 119.6
C625 C624 C623 119.93(17)
C625 C624 H624 120.0
C623 C624 H624 120.0
C624 C625 C626 119.96(16)
C624 C625 H625 120.0
C626 C625 H625 120.0
C625 C626 C621 120.36(16)
C625 C626 H626 119.8
C621 C626 H626 119.8
C636 C631 C632 119.00(15)
C636 C631 P6C 120.96(11)
C632 C631 P6C 120.04(13)
C633 C632 C631 120.20(16)
C633 C632 H632 119.9
C631 C632 H632 119.9
C634 C633 C632 120.53(15)
C634 C633 H633 119.7
C632 C633 H633 119.7
C633 C634 C635 119.78(16)
C633 C634 H634 120.1
C635 C634 H634 120.1
C634 C635 C636 120.18(16)
C634 C635 H635 119.9
C636 C635 H635 119.9
C635 C636 C631 120.27(15)
C635 C636 H636 119.9
C631 C636 H636 119.9

loop_
_geom_bond_atom_site_label_1
_geom_bond_atom_site_label_2
_geom_bond_distance
P1 O12 1.4624(11)
P1 O11 1.5109(10)
P1 O6 1.5935(12)
P1 O1 1.6067(11)
P2 O22 1.4577(12)
P2 O21 1.5162(13)
P2 O2 1.5918(19)
P2 O1 1.6024(12)
P2 O2A 1.643(9)
P3 O32 1.4504(18)
P3 O31 1.4991(16)
P3 O32A 1.499(10)
P3 O31A 1.523(7)
P3 O2A 1.558(9)
P3 O3A 1.577(6)
P3 O3 1.5860(12)
P3 O2 1.616(2)
P4 O42A 1.370(7)
P4 O42 1.4689(14)
P4 O41 1.5037(11)
P4 O3 1.5868(12)
P4 O4 1.6074(12)
P4 O3A 1.615(6)
P4 O4A 1.643(6)
P5 O52A 1.420(7)
P5 O52 1.4596(14)
P5 O51 1.5109(11)
P5 O5 1.5808(13)
P5 O4 1.5983(12)
P5 O4A 1.644(6)
P5 O5A 1.668(6)
O6 P6 1.6009(16)
O6 P6A 1.652(9)
O11 H1 1.218(9)
O21 H2 1.213(10)
O41 H2 1.239(10)
O51 H1 1.203(9)
O5 P6 1.5960(17)
O31 H3 1.215(10)
P6 O62 1.4596(19)
P6 O61 1.510(3)
O61 H3 1.222(10)
O5A P6A 1.610(10)
O31A H3A 1.224(17)
P6A O62A 1.460(12)
P6A O61A 1.50(2)
O61A H3A 1.23(2)
P1C N1 1.5820(11)
P1C C121 1.7931(13)
P1C C111 1.7955(13)
P1C C131 1.7957(13)
P2C N1 1.5762(11)
P2C C211 1.7944(13)
P2C C231 1.8005(13)
P2C C221 1.8060(13)
C111 C116 1.3963(18)
C111 C112 1.3964(18)
C112 C113 1.3897(19)
C112 H112 0.9500
C113 C114 1.389(2)
C113 H113 0.9500
C114 C115 1.386(2)
C114 H114 0.9500
C115 C116 1.3891(18)
C115 H115 0.9500
C116 H116 0.9500
C121 C122 1.3975(17)
C121 C126 1.4019(17)
C122 C123 1.3885(19)
C122 H122 0.9500
C123 C124 1.3888(19)
C123 H123 0.9500
C124 C125 1.3901(19)
C124 H124 0.9500
C125 C126 1.3892(18)
C125 H125 0.9500
C126 H126 0.9500
C131 C132 1.3928(17)
C131 C136 1.4036(18)
C132 C133 1.3935(18)
C132 H132 0.9500
C133 C134 1.381(2)
C133 H133 0.9500
C134 C135 1.394(2)
C134 H134 0.9500
C135 C136 1.3862(19)
C135 H135 0.9500
C136 H136 0.9500
C211 C212 1.3905(18)
C211 C216 1.4030(18)
C212 C213 1.3918(19)
C212 H212 0.9500
C213 C214 1.383(2)
C213 H213 0.9500
C214 C215 1.387(2)
C214 H214 0.9500
C215 C216 1.3889(19)
C215 H215 0.9500
C216 H216 0.9500
C221 C222 1.3903(18)
C221 C226 1.4009(18)
C222 C223 1.3947(19)
C222 H222 0.9500
C223 C224 1.389(2)
C223 H223 0.9500
C224 C225 1.390(2)
C224 H224 0.9500
C225 C226 1.387(2)
C225 H225 0.9500
C226 H226 0.9500
C231 C236 1.3958(19)
C231 C232 1.4019(19)
C232 C233 1.3906(19)
C232 H232 0.9500
C233 C234 1.392(2)
C233 H233 0.9500
C234 C235 1.384(2)
C234 H234 0.9500
C235 C236 1.395(2)
C235 H235 0.9500
C236 H236 0.9500
P3C N2 1.5687(12)
P3C C321 1.7938(13)
P3C C331 1.7963(13)
P3C C311 1.7977(13)
P4C N2 1.5793(12)
P4C C421 1.7922(13)
P4C C431 1.7969(13)
P4C C411 1.7974(14)
C311 C316 1.3964(18)
C311 C312 1.4000(18)
C312 C313 1.3881(19)
C312 H312 0.9500
C313 C314 1.388(2)
C313 H313 0.9500
C314 C315 1.387(2)
C314 H314 0.9500
C315 C316 1.3938(19)
C315 H315 0.9500
C316 H316 0.9500
C321 C322 1.3979(18)
C321 C326 1.4019(17)
C322 C323 1.3895(19)
C322 H322 0.9500
C323 C324 1.3896(19)
C323 H323 0.9500
C324 C325 1.3931(19)
C324 H324 0.9500
C325 C326 1.3867(18)
C325 H325 0.9500
C326 H326 0.9500
C331 C336 1.3962(19)
C331 C332 1.3971(19)
C332 C333 1.392(2)
C332 H332 0.9500
C333 C334 1.383(3)
C333 H333 0.9500
C334 C335 1.383(2)
C334 H334 0.9500
C335 C336 1.3906(19)
C335 H335 0.9500
C336 H336 0.9500
C411 C416 1.3932(19)
C411 C412 1.3981(19)
C412 C413 1.390(2)
C412 H412 0.9500
C413 C414 1.387(2)
C413 H413 0.9500
C414 C415 1.388(2)
C414 H414 0.9500
C415 C416 1.389(2)
C415 H415 0.9500
C416 H416 0.9500
C421 C422 1.3956(18)
C421 C426 1.4038(18)
C422 C423 1.3873(19)
C422 H422 0.9500
C423 C424 1.383(2)
C423 H423 0.9500
C424 C425 1.395(2)
C424 H424 0.9500
C425 C426 1.3866(18)
C425 H425 0.9500
C426 H426 0.9500
C431 C436 1.3860(18)
C431 C432 1.3966(18)
C432 C433 1.385(2)
C432 H432 0.9500
C433 C434 1.391(2)
C433 H433 0.9500
C434 C435 1.383(2)
C434 H434 0.9500
C435 C436 1.396(2)
C435 H435 0.9500
C436 H436 0.9500
P5C N3 1.5936(12)
P5C C521 1.7937(15)
P5C C531 1.7942(15)
P5C C511 1.7985(14)
P6C N3 1.5765(13)
P6C C621 1.7972(15)
P6C C611 1.8022(17)
P6C C631 1.8040(16)
C511 C512 1.3930(19)
C511 C516 1.400(2)
C512 C513 1.394(2)
C512 H512 0.9500
C513 C514 1.386(2)
C513 H513 0.9500
C514 C515 1.385(2)
C514 H514 0.9500
C515 C516 1.391(2)
C515 H515 0.9500
C516 H516 0.9500
C521 C522 1.392(2)
C521 C526 1.404(2)
C522 C523 1.391(2)
C522 H522 0.9500
C523 C524 1.388(3)
C523 H523 0.9500
C524 C525 1.380(3)
C524 H524 0.9500
C525 C526 1.385(2)
C525 H525 0.9500
C526 H526 0.9500
C531 C532 1.398(2)
C531 C536 1.400(2)
C532 C533 1.391(2)
C532 H532 0.9500
C533 C534 1.387(3)
C533 H533 0.9500
C534 C535 1.385(3)
C534 H534 0.9500
C535 C536 1.388(2)
C535 H535 0.9500
C536 H536 0.9500
C611 C612 1.395(2)
C611 C616 1.396(2)
C612 C613 1.390(3)
C612 H612 0.9500
C613 C614 1.379(3)
C613 H613 0.9500
C614 C615 1.386(3)
C614 H614 0.9500
C615 C616 1.386(3)
C615 H615 0.9500
C616 H616 0.9500
C621 C622 1.386(2)
C621 C626 1.397(2)
C622 C623 1.387(3)
C622 H622 0.9500
C623 C624 1.383(3)
C623 H623 0.9500
C624 C625 1.371(3)
C624 H624 0.9500
C625 C626 1.393(2)
C625 H625 0.9500
C626 H626 0.9500
C631 C636 1.395(2)
C631 C632 1.398(2)
C632 C633 1.387(2)
C632 H632 0.9500
C633 C634 1.380(3)
C633 H633 0.9500
C634 C635 1.388(2)
C634 H634 0.9500
C635 C636 1.391(2)
C635 H635 0.9500
C636 H636 0.9500

loop_
_geom_hbond_atom_site_label_D
_geom_hbond_atom_site_label_H
_geom_hbond_atom_site_label_A
_geom_hbond_distance_DH
_geom_hbond_distance_HA
_geom_hbond_distance_DA
_geom_hbond_angle_DHA
O21 H2 O41 1.213(10) 1.239(10) 2.4184(16) 161.2(19)
O51 H1 O11 1.203(9) 1.218(9) 2.4188(14) 174.7(18)
